data_2235405
loop_
_publ_author_name
'Wang, Shuo'
'Shan, Guangzhi'
'Guo, Huiyuan'
'Liu, Mingliang'

_publ_section_title
;
 7-{4-[(1,3-Benzodioxol-5-yl)methyl]piperazin-1-yl}-1-cyclopropyl-6-fluoro-4-oxo-1,4-dihydroquinoline-3-carboxylic
 acid
;
_journal_coeditor_code FB2250
_journal_issue 7
_journal_name_full 'Acta Crystallographica Section E'
_journal_page_first o2264
_journal_paper_doi 10.1107/S1600536812028711
_journal_volume 68
_journal_year 2012
_chemical_formula_iupac 'C25 H24 F N3 O5'
_chemical_formula_moiety 'C25 H24 F N3 O5'
_chemical_formula_sum 'C25 H24 F N3 O5'
_chemical_formula_weight 465.47
_chemical_melting_point_gt 511
_chemical_melting_point_lt 512
_chemical_name_systematic
;
7-{4-[(1,3-Benzodioxol-5-yl)methyl]piperazin-1-yl}-1-cyclopropyl-6-
fluoro-4-oxo-1,4-dihydroquinoline-3-carboxylic acid
;
_space_group_IT_number 2
_symmetry_cell_setting triclinic
_symmetry_space_group_name_Hall '-P 1'
_symmetry_space_group_name_H-M 'P -1'
_atom_sites_solution_hydrogens difmap
_atom_sites_solution_primary direct
_atom_sites_solution_secondary difmap
_cell_angle_alpha 79.089(8)
_cell_angle_beta 76.000(6)
_cell_angle_gamma 87.939(6)
_cell_formula_units_Z 2
_cell_length_a 8.6200(5)
_cell_length_b 9.7068(9)
_cell_length_c 13.7680(13)
_cell_measurement_reflns_used 6313
_cell_measurement_temperature 118(2)
_cell_measurement_theta_max 66.8583
_cell_measurement_theta_min 3.3644
_cell_volume 1097.52(16)
_computing_cell_refinement '<i>CrysAlis PRO</i> (Agilent, 2011)'
_computing_data_collection '<i>CrysAlis PRO</i> (Agilent, 2011)'
_computing_data_reduction '<i>CrysAlis PRO</i> (Agilent, 2011)'
_computing_molecular_graphics '<i>SHELXTL</i> (Sheldrick, 2008)'
_computing_publication_material
;
<i>SHELXTL</i> (Sheldrick, 2008), <i>PLATON</i> (Spek, 2009) and
<i>publCIF</i> (Westrip, 2010)
;
_computing_structure_refinement '<i>SHELXL97</i> (Sheldrick, 2008)'
_computing_structure_solution '<i>SHELXS97</i> (Sheldrick, 2008)'
_diffrn_ambient_temperature 118(2)
_diffrn_detector_area_resol_mean 10.4713
_diffrn_measured_fraction_theta_full 0.993
_diffrn_measured_fraction_theta_max 0.993
_diffrn_measurement_device_type 'Oxford Gemini S Ultra Sapphire CCD'
_diffrn_measurement_method '\w scans'
_diffrn_radiation_monochromator graphite
_diffrn_radiation_source 'Enhance Ultra (Cu) X-ray Source'
_diffrn_radiation_type CuK\a
_diffrn_radiation_wavelength 1.54180
_diffrn_reflns_av_R_equivalents 0.0243
_diffrn_reflns_av_sigmaI/netI 0.0194
_diffrn_reflns_limit_h_max 10
_diffrn_reflns_limit_h_min -8
_diffrn_reflns_limit_k_max 11
_diffrn_reflns_limit_k_min -11
_diffrn_reflns_limit_l_max 16
_diffrn_reflns_limit_l_min -15
_diffrn_reflns_number 10407
_diffrn_reflns_theta_full 66.97
_diffrn_reflns_theta_max 66.97
_diffrn_reflns_theta_min 3.37
_diffrn_standards_decay_% 0
_exptl_absorpt_coefficient_mu 0.875
_exptl_absorpt_correction_T_max 0.8800
_exptl_absorpt_correction_T_min 0.6448
_exptl_absorpt_correction_type multi-scan
_exptl_absorpt_process_details
;
(<i>CrysAlis PRO</i>; Agilent, 2011)
;
_exptl_crystal_colour colourless
_exptl_crystal_density_diffrn 1.409
_exptl_crystal_density_method 'not measured'
_exptl_crystal_description block
_exptl_crystal_F_000 488
_exptl_crystal_size_max 0.55
_exptl_crystal_size_mid 0.35
_exptl_crystal_size_min 0.15
_refine_diff_density_max 0.251
_refine_diff_density_min -0.204
_refine_ls_extinction_coef 0.0056(6)
_refine_ls_extinction_expression Fc^*^=kFc[1+0.001xFc^2^\l^3^/sin(2\q)]^-1/4^
_refine_ls_extinction_method '<i>SHELXL97</i> (Sheldrick, 2008)'
_refine_ls_goodness_of_fit_ref 1.044
_refine_ls_hydrogen_treatment mixed
_refine_ls_matrix_type full
_refine_ls_number_constraints 93
_refine_ls_number_parameters 311
_refine_ls_number_reflns 3876
_refine_ls_number_restraints 0
_refine_ls_restrained_S_all 1.044
_refine_ls_R_factor_all 0.0389
_refine_ls_R_factor_gt 0.0356
_refine_ls_shift/su_max 0.000
_refine_ls_shift/su_mean 0.000
_refine_ls_structure_factor_coef Fsqd
_refine_ls_weighting_details 'calc w=1/[\s^2^(Fo^2^)+(0.0558P)^2^+0.3141P] where P=(Fo^2^+2Fc^2^)/3'
_refine_ls_weighting_scheme calc
_refine_ls_wR_factor_gt 0.0958
_refine_ls_wR_factor_ref 0.0993
_reflns_number_gt 3518
_reflns_number_total 3876
_reflns_threshold_expression I>2sigma(I)
_cod_data_source_file fb2250.cif
_cod_data_source_block I
_cod_database_code 2235405
_cod_database_fobs_code 2235405

loop_
_space_group_symop_id
_space_group_symop_operation_xyz
1 'x, y, z'
2 '-x, -y, -z'

loop_
_atom_site_type_symbol
_atom_site_label
_atom_site_fract_x
_atom_site_fract_y
_atom_site_fract_z
_atom_site_U_iso_or_equiv
_atom_site_adp_type
_atom_site_calc_flag
_atom_site_refinement_flags
_atom_site_occupancy
_atom_site_symmetry_multiplicity
F F1 0.57863(9) 0.83866(7) -0.04072(5) 0.0264(2) Uani d . 1 2
O O2 0.99664(10) 0.51558(9) -0.18920(7) 0.0247(2) Uani d . 1 2
O O3 1.16469(11) 0.30144(10) -0.21487(7) 0.0289(2) Uani d . 1 2
H H3 1.115(2) 0.395(2) -0.2171(14) 0.043 Uiso d . 1 2
O O4 1.11852(12) 0.10674(10) -0.09798(8) 0.0362(3) Uani d . 1 2
N N5 0.25302(12) 0.83641(10) 0.31959(8) 0.0191(2) Uani d . 1 2
N N6 0.75205(12) 0.29596(10) 0.08703(8) 0.0192(2) Uani d . 1 2
C C7 0.71154(14) 0.43605(12) 0.05691(9) 0.0177(3) Uani d . 1 2
C C8 0.79299(14) 0.51058(13) -0.03849(9) 0.0182(3) Uani d . 1 2
C C9 0.59360(14) 0.50087(13) 0.12175(9) 0.0185(3) Uani d . 1 2
H H9 0.5426 0.4500 0.1851 0.022 Uiso calc R 1 2
C C10 0.95480(14) 0.30413(13) -0.06705(10) 0.0206(3) Uani d . 1 2
N N11 0.43402(12) 0.70790(10) 0.15591(8) 0.0188(2) Uani d . 1 2
C C12 0.55067(14) 0.63977(12) 0.09375(9) 0.0178(3) Uani d . 1 2
O O13 0.41707(12) 1.17463(10) 0.53985(8) 0.0342(3) Uani d . 1 2
O O14 0.31968(13) 1.39049(10) 0.47811(8) 0.0345(3) Uani d . 1 2
C C15 0.20577(14) 0.70110(13) 0.30375(10) 0.0219(3) Uani d . 1 2
H H15a 0.1285 0.7158 0.2620 0.026 Uiso calc R 1 2
H H15b 0.1548 0.6445 0.3690 0.026 Uiso calc R 1 2
C C16 0.92076(14) 0.44720(13) -0.10431(9) 0.0193(3) Uani d . 1 2
C C17 0.74649(14) 0.64957(13) -0.06867(9) 0.0197(3) Uani d . 1 2
H H17 0.7969 0.7009 -0.1320 0.024 Uiso calc R 1 2
C C18 0.62876(14) 0.70857(12) -0.00577(9) 0.0194(3) Uani d . 1 2
C C19 0.14668(15) 1.29718(14) 0.38467(10) 0.0253(3) Uani d . 1 2
H H19 0.1062 1.3835 0.3603 0.030 Uiso calc R 1 2
C C20 0.26908(14) 1.03395(13) 0.45990(10) 0.0230(3) Uani d . 1 2
H H20 0.3100 0.9483 0.4851 0.028 Uiso calc R 1 2
C C21 0.10290(15) 1.17255(14) 0.36068(10) 0.0229(3) Uani d . 1 2
H H21 0.0319 1.1768 0.3190 0.027 Uiso calc R 1 2
C C22 1.08468(15) 0.22684(14) -0.12629(10) 0.0248(3) Uani d . 1 2
C C23 0.34835(14) 0.62297(13) 0.25215(9) 0.0200(3) Uani d . 1 2
H H23a 0.4203 0.5994 0.2970 0.024 Uiso calc R 1 2
H H23b 0.3119 0.5362 0.2393 0.024 Uiso calc R 1 2
C C24 0.86751(15) 0.23478(13) 0.02508(10) 0.0211(3) Uani d . 1 2
H H24 0.8892 0.1407 0.0458 0.025 Uiso calc R 1 2
C C25 0.25223(15) 1.28555(13) 0.44597(10) 0.0232(3) Uani d . 1 2
C C26 0.11331(14) 0.90959(13) 0.36969(10) 0.0228(3) Uani d . 1 2
H H26a 0.0564 0.8482 0.4311 0.027 Uiso calc R 1 2
H H26b 0.0415 0.9323 0.3246 0.027 Uiso calc R 1 2
C C27 0.16168(14) 1.04287(13) 0.39686(9) 0.0205(3) Uani d . 1 2
C C28 0.47789(14) 0.84670(12) 0.17178(10) 0.0208(3) Uani d . 1 2
H H28a 0.5293 0.9037 0.1068 0.025 Uiso calc R 1 2
H H28b 0.5528 0.8348 0.2151 0.025 Uiso calc R 1 2
C C29 0.32998(15) 0.91944(13) 0.22088(10) 0.0212(3) Uani d . 1 2
H H29a 0.3590 1.0111 0.2297 0.025 Uiso calc R 1 2
H H29b 0.2559 0.9326 0.1770 0.025 Uiso calc R 1 2
C C30 0.31084(14) 1.15687(14) 0.48255(10) 0.0227(3) Uani d . 1 2
C C31 0.66294(15) 0.21667(13) 0.18405(10) 0.0223(3) Uani d . 1 2
H H31 0.5509 0.1960 0.1879 0.027 Uiso calc R 1 2
C C32 0.69772(16) 0.24489(14) 0.28023(10) 0.0251(3) Uani d . 1 2
H H32a 0.6086 0.2430 0.3391 0.030 Uiso calc R 1 2
H H32b 0.7815 0.3124 0.2739 0.030 Uiso calc R 1 2
C C33 0.74586(17) 0.10871(14) 0.24508(10) 0.0270(3) Uani d . 1 2
H H33a 0.8587 0.0942 0.2178 0.032 Uiso calc R 1 2
H H33b 0.6859 0.0248 0.2829 0.032 Uiso calc R 1 2
C C34 0.40629(18) 1.31863(15) 0.54924(11) 0.0308(3) Uani d . 1 2
H H34a 0.5125 1.3593 0.5346 0.037 Uiso calc R 1 2
H H34b 0.3511 1.3271 0.6181 0.037 Uiso calc R 1 2

loop_
_atom_site_aniso_label
_atom_site_aniso_U_11
_atom_site_aniso_U_22
_atom_site_aniso_U_33
_atom_site_aniso_U_12
_atom_site_aniso_U_13
_atom_site_aniso_U_23
F1 0.0320(4) 0.0191(4) 0.0236(4) 0.0074(3) -0.0035(3) 0.0020(3)
O2 0.0194(4) 0.0269(5) 0.0244(5) -0.0011(4) -0.0001(4) -0.0028(4)
O3 0.0208(5) 0.0317(5) 0.0315(5) 0.0025(4) 0.0002(4) -0.0081(4)
O4 0.0323(6) 0.0238(5) 0.0467(6) 0.0058(4) 0.0024(5) -0.0085(4)
N5 0.0166(5) 0.0178(5) 0.0217(5) -0.0018(4) -0.0008(4) -0.0051(4)
N6 0.0191(5) 0.0158(5) 0.0227(5) -0.0007(4) -0.0058(4) -0.0029(4)
C7 0.0170(6) 0.0162(6) 0.0221(6) -0.0017(4) -0.0083(5) -0.0037(5)
C8 0.0157(6) 0.0202(6) 0.0208(6) -0.0017(5) -0.0069(5) -0.0051(5)
C9 0.0180(6) 0.0188(6) 0.0183(6) -0.0027(5) -0.0042(5) -0.0020(5)
C10 0.0170(6) 0.0214(6) 0.0258(7) -0.0001(5) -0.0069(5) -0.0081(5)
N11 0.0175(5) 0.0169(5) 0.0210(5) -0.0011(4) -0.0021(4) -0.0039(4)
C12 0.0148(6) 0.0186(6) 0.0214(6) -0.0012(4) -0.0062(5) -0.0050(5)
O13 0.0371(6) 0.0307(5) 0.0432(6) 0.0005(4) -0.0224(5) -0.0109(4)
O14 0.0457(6) 0.0225(5) 0.0402(6) -0.0072(4) -0.0188(5) -0.0052(4)
C15 0.0188(6) 0.0205(6) 0.0249(6) -0.0052(5) -0.0009(5) -0.0047(5)
C16 0.0152(6) 0.0225(6) 0.0221(6) -0.0034(5) -0.0066(5) -0.0059(5)
C17 0.0194(6) 0.0199(6) 0.0189(6) -0.0034(5) -0.0043(5) -0.0013(5)
C18 0.0201(6) 0.0154(6) 0.0230(6) 0.0007(5) -0.0072(5) -0.0016(5)
C19 0.0260(7) 0.0204(6) 0.0267(7) -0.0003(5) -0.0045(5) 0.0007(5)
C20 0.0195(6) 0.0216(6) 0.0267(7) 0.0032(5) -0.0029(5) -0.0054(5)
C21 0.0192(6) 0.0266(7) 0.0216(6) -0.0009(5) -0.0036(5) -0.0030(5)
C22 0.0190(6) 0.0257(7) 0.0312(7) -0.0011(5) -0.0054(5) -0.0097(6)
C23 0.0208(6) 0.0174(6) 0.0208(6) -0.0032(5) -0.0027(5) -0.0032(5)
C24 0.0194(6) 0.0183(6) 0.0280(7) 0.0006(5) -0.0081(5) -0.0071(5)
C25 0.0239(6) 0.0195(6) 0.0237(6) -0.0047(5) -0.0008(5) -0.0034(5)
C26 0.0165(6) 0.0250(7) 0.0257(7) -0.0014(5) -0.0005(5) -0.0076(5)
C27 0.0149(6) 0.0236(6) 0.0205(6) -0.0012(5) 0.0026(5) -0.0062(5)
C28 0.0188(6) 0.0165(6) 0.0250(6) -0.0028(5) -0.0003(5) -0.0045(5)
C29 0.0203(6) 0.0178(6) 0.0235(6) -0.0006(5) -0.0019(5) -0.0034(5)
C30 0.0176(6) 0.0273(7) 0.0232(6) -0.0015(5) -0.0038(5) -0.0058(5)
C31 0.0216(6) 0.0186(6) 0.0252(7) -0.0034(5) -0.0048(5) -0.0003(5)
C32 0.0270(7) 0.0228(6) 0.0235(7) -0.0004(5) -0.0038(5) -0.0020(5)
C33 0.0339(7) 0.0198(6) 0.0271(7) 0.0010(5) -0.0093(6) -0.0011(5)
C34 0.0354(8) 0.0301(7) 0.0292(7) -0.0067(6) -0.0087(6) -0.0083(6)

loop_
_atom_type_symbol
_atom_type_description
_atom_type_scat_dispersion_real
_atom_type_scat_dispersion_imag
_atom_type_scat_source
C C 0.0181 0.0091 'International Tables Vol C Tables 4.2.6.8 and 6.1.1.4'
H H 0.0000 0.0000 'International Tables Vol C Tables 4.2.6.8 and 6.1.1.4'
F F 0.0727 0.0534 'International Tables Vol C Tables 4.2.6.8 and 6.1.1.4'
N N 0.0311 0.0180 'International Tables Vol C Tables 4.2.6.8 and 6.1.1.4'
O O 0.0492 0.0322 'International Tables Vol C Tables 4.2.6.8 and 6.1.1.4'

loop_
_geom_angle_atom_site_label_1
_geom_angle_atom_site_label_2
_geom_angle_atom_site_label_3
_geom_angle
C22 O3 H3 103.9(10)
C15 N5 C26 110.56(9)
C29 N5 C15 108.42(9)
C29 N5 C26 110.61(10)
C7 N6 C31 119.05(10)
C24 N6 C7 120.11(11)
C24 N6 C31 120.80(10)
N6 C7 C8 118.99(11)
C9 C7 N6 120.33(11)
C9 C7 C8 120.67(11)
C7 C8 C16 121.34(11)
C7 C8 C17 118.00(11)
C17 C8 C16 120.65(11)
C7 C9 H9 119.2
C12 C9 C7 121.58(11)
C12 C9 H9 119.2
C16 C10 C22 121.43(11)
C24 C10 C16 120.38(11)
C24 C10 C22 118.19(12)
C12 N11 C23 116.32(10)
C12 N11 C28 116.83(9)
C23 N11 C28 110.59(9)
C9 C12 C18 115.93(11)
N11 C12 C9 123.34(11)
N11 C12 C18 120.68(11)
C30 O13 C34 105.55(10)
C25 O14 C34 105.13(10)
N5 C15 H15a 109.3
N5 C15 H15b 109.3
N5 C15 C23 111.63(10)
H15a C15 H15b 108.0
C23 C15 H15a 109.3
C23 C15 H15b 109.3
O2 C16 C8 121.28(11)
O2 C16 C10 122.92(11)
C10 C16 C8 115.81(11)
C8 C17 H17 119.9
C18 C17 C8 120.14(11)
C18 C17 H17 119.9
F1 C18 C12 118.11(10)
C17 C18 F1 118.36(11)
C17 C18 C12 123.49(11)
C21 C19 H19 121.7
C25 C19 H19 121.7
C25 C19 C21 116.60(12)
C27 C20 H20 121.5
C30 C20 H20 121.5
C30 C20 C27 117.07(12)
C19 C21 H21 118.8
C27 C21 C19 122.37(12)
C27 C21 H21 118.8
O3 C22 C10 114.69(11)
O4 C22 O3 121.37(12)
O4 C22 C10 123.93(12)
N11 C23 C15 111.08(10)
N11 C23 H23a 109.4
N11 C23 H23b 109.4
C15 C23 H23a 109.4
C15 C23 H23b 109.4
H23a C23 H23b 108.0
N6 C24 C10 123.29(12)
N6 C24 H24 118.4
C10 C24 H24 118.4
C19 C25 O14 128.82(12)
C19 C25 C30 121.38(12)
C30 C25 O14 109.78(11)
N5 C26 H26a 109.3
N5 C26 H26b 109.3
N5 C26 C27 111.40(10)
H26a C26 H26b 108.0
C27 C26 H26a 109.3
C27 C26 H26b 109.3
C20 C27 C26 118.66(11)
C21 C27 C20 119.83(12)
C21 C27 C26 121.52(12)
N11 C28 H28a 109.7
N11 C28 H28b 109.7
N11 C28 C29 109.89(9)
H28a C28 H28b 108.2
C29 C28 H28a 109.7
C29 C28 H28b 109.7
N5 C29 C28 110.38(10)
N5 C29 H29a 109.6
N5 C29 H29b 109.6
C28 C29 H29a 109.6
C28 C29 H29b 109.6
H29a C29 H29b 108.1
O13 C30 C25 109.77(11)
C20 C30 O13 127.45(12)
C20 C30 C25 122.75(12)
N6 C31 H31 115.7
N6 C31 C32 118.35(10)
N6 C31 C33 119.73(11)
C32 C31 H31 115.7
C33 C31 H31 115.7
C33 C31 C32 60.34(9)
C31 C32 H32a 117.8
C31 C32 H32b 117.8
C31 C32 C33 59.44(8)
H32a C32 H32b 115.0
C33 C32 H32a 117.8
C33 C32 H32b 117.8
C31 C33 C32 60.22(9)
C31 C33 H33a 117.7
C31 C33 H33b 117.7
C32 C33 H33a 117.7
C32 C33 H33b 117.7
H33a C33 H33b 114.9
O13 C34 O14 108.06(10)
O13 C34 H34a 110.1
O13 C34 H34b 110.1
O14 C34 H34a 110.1
O14 C34 H34b 110.1
H34a C34 H34b 108.4

loop_
_geom_bond_atom_site_label_1
_geom_bond_atom_site_label_2
_geom_bond_distance
F1 C18 1.3580(14)
O2 C16 1.2657(15)
O3 H3 0.992(19)
O3 C22 1.3349(17)
O4 C22 1.2061(17)
N5 C15 1.4590(15)
N5 C26 1.4673(15)
N5 C29 1.4575(16)
N6 C7 1.4020(16)
N6 C24 1.3451(16)
N6 C31 1.4573(16)
C7 C8 1.4043(17)
C7 C9 1.3978(18)
C8 C16 1.4464(17)
C8 C17 1.4082(17)
C9 H9 0.9300
C9 C12 1.3927(17)
C10 C16 1.4324(18)
C10 C22 1.4870(18)
C10 C24 1.3710(18)
N11 C12 1.3896(16)
N11 C23 1.4620(15)
N11 C28 1.4812(15)
C12 C18 1.4199(17)
O13 C30 1.3794(16)
O13 C34 1.4256(17)
O14 C25 1.3817(16)
O14 C34 1.4356(18)
C15 H15a 0.9700
C15 H15b 0.9700
C15 C23 1.5182(17)
C17 H17 0.9300
C17 C18 1.3522(17)
C19 H19 0.9300
C19 C21 1.3998(19)
C19 C25 1.3714(19)
C20 H20 0.9300
C20 C27 1.4044(18)
C20 C30 1.3700(18)
C21 H21 0.9300
C21 C27 1.3886(18)
C23 H23a 0.9700
C23 H23b 0.9700
C24 H24 0.9300
C25 C30 1.3816(18)
C26 H26a 0.9700
C26 H26b 0.9700
C26 C27 1.5116(17)
C28 H28a 0.9700
C28 H28b 0.9700
C28 C29 1.5100(16)
C29 H29a 0.9700
C29 H29b 0.9700
C31 H31 0.9800
C31 C32 1.5013(18)
C31 C33 1.4895(18)
C32 H32a 0.9700
C32 H32b 0.9700
C32 C33 1.5031(18)
C33 H33a 0.9700
C33 H33b 0.9700
C34 H34a 0.9700
C34 H34b 0.9700

loop_
_geom_hbond_atom_site_label_D
_geom_hbond_atom_site_label_H
_geom_hbond_atom_site_label_A
_geom_hbond_site_symmetry_A
_geom_hbond_distance_DH
_geom_hbond_distance_HA
_geom_hbond_distance_DA
_geom_hbond_angle_DHA
O3 H3 O2 . 0.992(19) 1.563(19) 2.5215(13) 161.1(17)
C20 H20 O13 2_676 0.93 2.58 3.3206(17) 137.0
C28 H28a F1 . 0.97 2.18 2.8587(15) 125.8
C32 H32b O2 2_765 0.97 2.49 3.4144(16) 158.4
C34 H34b O3 1_466 0.97 2.44 3.3853(18) 164.6

loop_
_geom_torsion_atom_site_label_1
_geom_torsion_atom_site_label_2
_geom_torsion_atom_site_label_3
_geom_torsion_atom_site_label_4
_geom_torsion
N5 C15 C23 N11 -55.89(14)
N5 C26 C27 C20 -57.52(15)
N5 C26 C27 C21 122.24(12)
N6 C7 C8 C16 -2.09(17)
N6 C7 C8 C17 177.82(10)
N6 C7 C9 C12 -179.86(10)
N6 C31 C32 C33 -109.95(13)
N6 C31 C33 C32 107.70(13)
C7 N6 C24 C10 2.42(18)
C7 N6 C31 C32 -75.97(14)
C7 N6 C31 C33 -146.14(11)
C7 C8 C16 O2 -178.28(10)
C7 C8 C16 C10 1.61(17)
C7 C8 C17 C18 1.25(17)
C7 C9 C12 N11 179.93(11)
C7 C9 C12 C18 2.66(17)
C8 C7 C9 C12 1.18(18)
C8 C17 C18 F1 -174.85(10)
C8 C17 C18 C12 2.83(19)
C9 C7 C8 C16 176.89(10)
C9 C7 C8 C17 -3.21(17)
C9 C12 C18 F1 172.94(10)
C9 C12 C18 C17 -4.75(18)
N11 C12 C18 F1 -4.41(17)
N11 C12 C18 C17 177.90(11)
N11 C28 C29 N5 60.54(13)
C12 N11 C23 C15 -169.84(10)
C12 N11 C28 C29 167.66(10)
O14 C25 C30 O13 0.34(14)
O14 C25 C30 C20 -177.73(11)
C15 N5 C26 C27 174.00(10)
C15 N5 C29 C28 -61.18(12)
C16 C8 C17 C18 -178.84(11)
C16 C10 C22 O3 0.20(17)
C16 C10 C22 O4 179.57(12)
C16 C10 C24 N6 -2.89(19)
C17 C8 C16 O2 1.81(18)
C17 C8 C16 C10 -178.30(11)
C19 C21 C27 C20 -0.01(18)
C19 C21 C27 C26 -179.77(11)
C19 C25 C30 O13 178.54(11)
C19 C25 C30 C20 0.5(2)
C21 C19 C25 O14 177.31(12)
C21 C19 C25 C30 -0.51(19)
C22 C10 C16 O2 0.78(18)
C22 C10 C16 C8 -179.11(10)
C22 C10 C24 N6 177.03(11)
C23 N11 C12 C9 -3.85(16)
C23 N11 C12 C18 173.30(10)
C23 N11 C28 C29 -56.22(13)
C24 N6 C7 C8 0.10(17)
C24 N6 C7 C9 -178.88(11)
C24 N6 C31 C32 106.58(13)
C24 N6 C31 C33 36.42(17)
C24 C10 C16 O2 -179.31(11)
C24 C10 C16 C8 0.80(17)
C24 C10 C22 O3 -179.72(11)
C24 C10 C22 O4 -0.3(2)
C25 O14 C34 O13 12.86(14)
C25 C19 C21 C27 0.29(18)
C26 N5 C15 C23 -179.89(10)
C26 N5 C29 C28 177.45(10)
C27 C20 C30 O13 -177.87(12)
C27 C20 C30 C25 -0.16(18)
C28 N11 C12 C9 129.76(12)
C28 N11 C12 C18 -53.09(15)
C28 N11 C23 C15 53.80(13)
C29 N5 C15 C23 58.71(13)
C29 N5 C26 C27 -65.90(13)
C30 O13 C34 O14 -12.70(14)
C30 C20 C27 C21 -0.06(17)
C30 C20 C27 C26 179.70(11)
C31 N6 C7 C8 -177.36(10)
C31 N6 C7 C9 3.66(16)
C31 N6 C24 C10 179.84(11)
C34 O13 C30 C20 -174.34(13)
C34 O13 C30 C25 7.71(14)
C34 O14 C25 C19 173.81(13)
C34 O14 C25 C30 -8.17(14)
